data_1101131
loop_
_publ_author_name
'Iztok Turel'
'Peter Bukovec'
'Miguel Quir\'os'

_publ_section_title
;
 Crystal structure of ciprofloxacin hexahydrate and
 its characterization
;
_journal_name_full 'International Journal of Pharmaceutics'
_journal_page_first 59
_journal_page_last 65
_journal_paper_doi 10.1016/S0378-5173(97)04913-2
_journal_volume 152
_journal_year 1997
_chemical_formula_sum 'C17 H30 F N3 O9'
_chemical_formula_weight 439.44
_space_group_IT_number 2
_space_group_name_Hall '-P 1'
_space_group_name_H-M_alt 'P -1'
_symmetry_cell_setting triclinic
_symmetry_space_group_name_Hall '-P 1'
_symmetry_space_group_name_H-M 'P -1'
_cell_angle_alpha 94.794(13)
_cell_angle_beta 100.304(10)
_cell_angle_gamma 91.354(11)
_cell_formula_units_Z 2
_cell_length_a 9.5273(10)
_cell_length_b 9.972(2)
_cell_length_c 11.249(2)
_cell_measurement_temperature 293(2)
_cell_volume 1047.0(3)
_diffrn_ambient_temperature 293(2)
_exptl_crystal_density_diffrn 1.394
_refine_ls_R_factor_obs 0.0455
_refine_ls_wR_factor_obs 0.1011
_cod_depositor_comments
;
The following automatic conversions were performed:
'_symmetry_cell_setting' value 'Triclinic' changed to 'triclinic'
according to '/home/saulius/struct/CIF-dictionaries/cif_core.dic'
dictionary named 'cif_core.dic' version 2.4.1 from 2010-06-29.

Automatic conversion script
Id: cif_fix_enum 1527 2010-12-29 10:47:43Z saulius 
;
_cod_database_code 1101131

loop_
_symmetry_equiv_pos_as_xyz
'x, y, z'
'-x, -y, -z'

loop_
_atom_site_aniso_label
_atom_site_aniso_U_11
_atom_site_aniso_U_22
_atom_site_aniso_U_33
_atom_site_aniso_U_23
_atom_site_aniso_U_13
_atom_site_aniso_U_12
N1 0.0245(10) 0.0288(10) 0.0246(9) -0.0025(8) 0.0065(8) -0.0027(8)
C11 0.0304(13) 0.0329(12) 0.0268(11) 0.0008(10) 0.0101(10) -0.0009(10)
C12 0.0314(14) 0.055(2) 0.047(2) -0.0086(13) 0.0171(12) -0.0030(12)
C13 0.0358(14) 0.0402(14) 0.0434(14) -0.0060(11) 0.0142(12) 0.0035(11)
C1A 0.0225(11) 0.0236(11) 0.0263(11) 0.0031(9) 0.0044(9) 0.0019(9)
C2 0.0237(11) 0.0261(11) 0.0310(12) 0.0004(9) 0.0045(10) -0.0036(9)
C3 0.0282(12) 0.0242(11) 0.0270(12) 0.0003(9) 0.0041(10) 0.0004(9)
C31 0.0347(14) 0.0242(11) 0.0281(12) 0.0005(9) 0.0022(10) -0.0035(10)
O31 0.0297(10) 0.0390(10) 0.0504(10) -0.0071(8) 0.0015(8) -0.0075(8)
O32 0.0451(11) 0.0344(9) 0.0469(10) -0.0156(8) 0.0133(9) -0.0067(8)
C4 0.0283(12) 0.0279(12) 0.0290(12) -0.0026(9) 0.0049(10) 0.0028(10)
O4 0.0458(11) 0.0531(11) 0.0407(10) -0.0201(9) 0.0208(9) -0.0154(9)
C4A 0.0237(11) 0.0275(11) 0.0255(11) -0.0006(9) 0.0040(9) 0.0017(9)
C5 0.0293(12) 0.0357(13) 0.0262(11) -0.0049(10) 0.0099(10) -0.0001(10)
C6 0.0245(12) 0.0317(12) 0.0327(12) -0.0004(10) 0.0103(10) -0.0048(10)
F6 0.0358(8) 0.0521(9) 0.0412(8) -0.0099(7) 0.0177(7) -0.0190(7)
C7 0.0239(11) 0.0255(11) 0.0247(11) -0.0017(9) 0.0017(9) -0.0008(9)
N71 0.0223(10) 0.0295(10) 0.0274(10) -0.0058(8) 0.0042(8) -0.0018(8)
C72 0.0230(11) 0.0313(12) 0.0313(12) -0.0032(10) 0.0042(10) 0.0014(10)
C73 0.0303(13) 0.0312(12) 0.0354(13) -0.0057(10) 0.0034(11) 0.0059(10)
N74 0.0307(11) 0.0319(10) 0.0307(10) -0.0048(8) 0.0019(9) -0.0029(9)
C75 0.0244(12) 0.0417(14) 0.0311(12) -0.0040(10) 0.0055(10) -0.0043(10)
C76 0.0249(12) 0.0332(12) 0.0316(12) -0.0040(10) 0.0043(10) 0.0015(10)
C8 0.0269(12) 0.0288(11) 0.0231(11) -0.0007(9) 0.0054(9) 0.0014(10)
O1W 0.0575(15) 0.0347(11) 0.163(3) 0.0026(14) -0.004(2) -0.0037(11)
O2W 0.0562(14) 0.0671(15) 0.086(2) -0.0193(14) -0.0097(13) -0.0089(13)
O3W 0.078(2) 0.073(2) 0.074(2) -0.0028(13) 0.0258(14) 0.0080(14)
O4W 0.0574(15) 0.0580(14) 0.099(2) -0.0216(13) 0.0244(14) -0.0021(11)
O5W 0.0460(13) 0.108(2) 0.0548(13) 0.0288(13) 0.0184(11) 0.0078(12)
O6W 0.0438(11) 0.0446(11) 0.0375(10) -0.0044(8) 0.0026(8) -0.0104(9)

loop_
_atom_site_label
_atom_site_type_symbol
_atom_site_fract_x
_atom_site_fract_y
_atom_site_fract_z
_atom_site_U_iso_or_equiv
_atom_site_thermal_displace_type
_atom_site_occupancy
_atom_site_calc_flag
_atom_site_refinement_flags
_atom_site_disorder_group
N1 N 0.1704(2) 0.3687(2) 0.5164(2) 0.0261(4) Uani 1 d . .
C11 C 0.2346(2) 0.3320(2) 0.4102(2) 0.0296(5) Uani 1 d . .
H11 H 0.1909(2) 0.3690(2) 0.3349(2) 0.035 Uiso 1 d R .
C12 C 0.3918(3) 0.3173(3) 0.4283(3) 0.0441(7) Uani 1 d . .
H121 H 0.4454(3) 0.3312(3) 0.5105(3) 0.053 Uiso 1 d R .
H122 H 0.4415(3) 0.3464(3) 0.3663(3) 0.053 Uiso 1 d R .
C13 C 0.2930(3) 0.1957(2) 0.3964(2) 0.0394(6) Uani 1 d . .
H131 H 0.2830(3) 0.1513(2) 0.3151(2) 0.047 Uiso 1 d R .
H132 H 0.2869(3) 0.1360(2) 0.4593(2) 0.047 Uiso 1 d R .
C1A C 0.0398(2) 0.3095(2) 0.5284(2) 0.0241(5) Uani 1 d . .
C2 C 0.2338(2) 0.4656(2) 0.6002(2) 0.0272(5) Uani 1 d . .
H2 H 0.3204(2) 0.5030(2) 0.5892(2) 0.033 Uiso 1 d R .
C3 C 0.1815(2) 0.5137(2) 0.7004(2) 0.0267(5) Uani 1 d . .
C31 C 0.2703(3) 0.6208(2) 0.7851(2) 0.0296(5) Uani 1 d . .
O31 O 0.4022(2) 0.6225(2) 0.7878(2) 0.0412(4) Uani 1 d . .
O32 O 0.2073(2) 0.7030(2) 0.8457(2) 0.0428(4) Uani 1 d . .
C4 C 0.0478(2) 0.4601(2) 0.7205(2) 0.0287(5) Uani 1 d . .
O4 O -0.0088(2) 0.4980(2) 0.8090(2) 0.0466(5) Uani 1 d . .
C4A C -0.0206(2) 0.3533(2) 0.6298(2) 0.0258(5) Uani 1 d . .
C5 C -0.1497(2) 0.2903(2) 0.6425(2) 0.0303(5) Uani 1 d . .
H5 H -0.1925(2) 0.3169(2) 0.7083(2) 0.036 Uiso 1 d R .
C6 C -0.2121(2) 0.1906(2) 0.5592(2) 0.0293(5) Uani 1 d . .
F6 F -0.33222(15) 0.12684(14) 0.57921(12) 0.0428(4) Uani 1 d . .
C7 C -0.1567(2) 0.1468(2) 0.4549(2) 0.0253(5) Uani 1 d . .
N71 N -0.2274(2) 0.0411(2) 0.3738(2) 0.0270(4) Uani 1 d . .
C72 C -0.1500(2) -0.0129(2) 0.2805(2) 0.0290(5) Uani 1 d . .
H721 H -0.0534(2) -0.0316(2) 0.3176(2) 0.035 Uiso 1 d R .
H722 H -0.1447(2) 0.0533(2) 0.2228(2) 0.035 Uiso 1 d R .
C73 C -0.2250(2) -0.1412(2) 0.2148(2) 0.0330(5) Uani 1 d . .
H731 H -0.1751(2) -0.1739(2) 0.1509(2) 0.040 Uiso 1 d R .
H732 H -0.2228(2) -0.2098(2) 0.2713(2) 0.040 Uiso 1 d R .
N74 N -0.3759(2) -0.1169(2) 0.1616(2) 0.0320(5) Uani 1 d . .
H741 H -0.3782(2) -0.0582(2) 0.1047(2) 0.038 Uiso 1 d R .
H742 H -0.4199(2) -0.1946(2) 0.1258(2) 0.038 Uiso 1 d R .
C75 C -0.4517(2) -0.0618(2) 0.2581(2) 0.0329(5) Uani 1 d . .
H751 H -0.4544(2) -0.1274(2) 0.3168(2) 0.039 Uiso 1 d R .
H752 H -0.5493(2) -0.0439(2) 0.2228(2) 0.039 Uiso 1 d R .
C76 C -0.3770(2) 0.0661(2) 0.3206(2) 0.0304(5) Uani 1 d . .
H761 H -0.3787(2) 0.1331(2) 0.2627(2) 0.036 Uiso 1 d R .
H762 H -0.4266(2) 0.1008(2) 0.3841(2) 0.036 Uiso 1 d R .
C8 C -0.0295(2) 0.2088(2) 0.4419(2) 0.0263(5) Uani 1 d . .
H8 H 0.0107(2) 0.1832(2) 0.3744(2) 0.032 Uiso 1 d R .
O1W O 0.5140(3) 0.3645(2) 0.8106(3) 0.0886(9) Uani 1 d D .
H11W H 0.4815(41) 0.4451(29) 0.8003(35) 0.106 Uiso 1 d D .
H12W H 0.5925(33) 0.3831(40) 0.8593(33) 0.106 Uiso 1 d D .
O2W O 0.6677(3) 0.7048(2) 0.9366(2) 0.0744(7) Uani 1 d D .
H21W H 0.5789(28) 0.6933(36) 0.8965(31) 0.089 Uiso 1 d D .
H22W H 0.6982(39) 0.6235(27) 0.9479(34) 0.089 Uiso 1 d D .
O3W O -0.1250(3) 0.0624(3) -0.1261(2) 0.0739(7) Uani 1 d D .
H31W H -0.0964(39) -0.0210(27) -0.1164(34) 0.089 Uiso 1 d D .
H32W H -0.0732(36) 0.1237(32) -0.0727(30) 0.089 Uiso 1 d D .
O4W O -0.0500(3) 0.7945(2) 0.9102(2) 0.0718(7) Uani 1 d D .
H41W H -0.1288(30) 0.7540(34) 0.9147(33) 0.086 Uiso 1 d D .
H42W H 0.0073(34) 0.7381(31) 0.8813(31) 0.086 Uiso 1 d D .
O5W O -0.2135(2) 0.4468(3) 0.9414(2) 0.0673(7) Uani 1 d D .
H51W H -0.1427(31) 0.4633(35) 0.9058(30) 0.081 Uiso 1 d D .
H52W H -0.1819(36) 0.4221(34) 1.0117(24) 0.081 Uiso 1 d D .
O6W O -0.3500(2) 0.0888(2) 0.0074(2) 0.0432(5) Uani 1 d D .
H61W H -0.2868(27) 0.0739(28) -0.0393(23) 0.052 Uiso 1 d D .
H62W H -0.3165(28) 0.1654(23) 0.0529(23) 0.052 Uiso 1 d D .

loop_
_geom_bond_atom_site_label_1
_geom_bond_atom_site_label_2
_geom_bond_distance
_geom_bond_site_symmetry_2
_geom_bond_publ_flag
N1 C2 1.343(3) . ?
N1 C1A 1.398(3) . ?
N1 C11 1.460(3) . ?
C11 C12 1.487(3) . ?
C11 C13 1.488(3) . ?
C12 C13 1.496(3) . ?
C1A C8 1.402(3) . ?
C1A C4A 1.410(3) . ?
C2 C3 1.368(3) . ?
C3 C4 1.432(3) . ?
C3 C31 1.504(3) . ?
C31 O31 1.251(3) . ?
C31 O32 1.254(3) . ?
O31 H11W 1.95(3) . ?
O31 H21W 1.97(3) . ?
O31 O1W 2.821(3) . ?
O31 O2W 2.834(3) . ?
O32 H62W 1.83(2) 2_566 ?
O32 H42W 2.05(3) . ?
O32 H52W 2.16(3) 2_567 ?
O32 O4W 2.829(3) . ?
C4 O4 1.251(3) . ?
C4 C4A 1.465(3) . ?
O4 H51W 1.86(2) . ?
O4 O5W 2.721(3) . ?
C4A C5 1.403(3) . ?
C5 C6 1.356(3) . ?
C6 F6 1.359(2) . ?
C6 C7 1.411(3) . ?
C7 C8 1.384(3) . ?
C7 N71 1.409(3) . ?
N71 C72 1.462(3) . ?
N71 C76 1.479(3) . ?
C72 C73 1.518(3) . ?
C73 N74 1.489(3) . ?
N74 C75 1.484(3) . ?
N74 O6W 2.828(3) . ?
N74 O1W 2.837(3) 2_556 ?
C75 C76 1.501(3) . ?
O1W H742 2.132(3) 2_556 ?
O1W O5W 2.812(3) 1_655 ?
O2W H41W 2.05(3) 1_655 ?
O2W O5W 2.835(4) 1_655 ?
O3W H61W 1.97(2) . ?
O3W O4W 2.826(4) 1_544 ?
O3W O6W 2.835(3) . ?
O3W O4W 2.928(4) 2_566 ?
O4W H31W 1.94(3) 1_566 ?
O4W H32W 2.08(3) 2_566 ?
O4W O2W 2.888(3) 1_455 ?
O5W H22W 1.97(3) 1_455 ?
O5W H12W 1.98(3) 1_455 ?
O5W O32 2.919(3) 2_567 ?
O6W O32 2.716(2) 2_566 ?
